data_7235045
loop_
_publ_author_name
'Yu-Jen Cheng'
'Siao-Yin Yu'
'Song-Cheng Lin'
'Jiann T. Lin'
'Li-Yin Chen'
'Dai-Sin Hsiu'
'Yuh Sheng Wen'
'Mandy M. Lee'
'Shih-Sheng Sun'

_publ_section_title
;
 A phenothiazine/dimesitylborane hybrid material as a bipolar transport
 host of red phosphor
;
_journal_name_full 'Journal of Materials Chemistry C'
_journal_page_first 9499
_journal_page_last 9508
_journal_paper_doi 10.1039/C6TC03335K
_journal_volume 4
_journal_year 2016
_chemical_formula_moiety 'C57 H51 B N2 S2'
_chemical_formula_sum 'C57 H51 B N2 S2'
_chemical_formula_weight 838.92
_chemical_name_systematic CC-MP7
_space_group_IT_number 2
_space_group_name_Hall '-P 1'
_space_group_name_H-M_alt 'P -1'
_symmetry_cell_setting triclinic
_symmetry_Int_Tables_number 2
_symmetry_space_group_name_Hall '-P 1'
_symmetry_space_group_name_H-M 'P -1'
_atom_sites_solution_hydrogens geom
_cell_angle_alpha 64.1480(10)
_cell_angle_beta 71.7040(10)
_cell_angle_gamma 89.4320(10)
_cell_formula_units_Z 2
_cell_length_a 12.3650(4)
_cell_length_b 14.4741(4)
_cell_length_c 15.2565(4)
_cell_measurement_reflns_used 9836
_cell_measurement_temperature 100.0(2)
_cell_measurement_theta_max 26.64
_cell_measurement_theta_min 2.17
_cell_volume 2307.11(12)
_computing_cell_refinement 'Bruker SAINT'
_computing_data_collection 'Bruker APEX2'
_computing_data_reduction 'Bruker SAINT'
_computing_molecular_graphics 'Bruker SHELXTL'
_computing_publication_material 'Bruker SHELXTL'
_computing_structure_refinement 'SHELXL-2013 (Sheldrick, 2013)'
_computing_structure_solution 'SHELXS-97 (Sheldrick 2008)'
_diffrn_ambient_temperature 100.0(2)
_diffrn_measured_fraction_theta_full 1
_diffrn_measured_fraction_theta_max 1
_diffrn_measurement_device_type 'Bruker APEX-II CCD'
_diffrn_measurement_method '\f and \w scans'
_diffrn_radiation_monochromator graphite
_diffrn_radiation_type MoK\a
_diffrn_radiation_wavelength 0.71073
_diffrn_reflns_av_R_equivalents 0.0464
_diffrn_reflns_Laue_measured_fraction_full 1
_diffrn_reflns_Laue_measured_fraction_max 1
_diffrn_reflns_limit_h_max 15
_diffrn_reflns_limit_h_min -15
_diffrn_reflns_limit_k_max 18
_diffrn_reflns_limit_k_min -18
_diffrn_reflns_limit_l_max 19
_diffrn_reflns_limit_l_min -19
_diffrn_reflns_number 110988
_diffrn_reflns_point_group_measured_fraction_full 1
_diffrn_reflns_point_group_measured_fraction_max 1
_diffrn_reflns_theta_full 25
_diffrn_reflns_theta_max 27.103
_diffrn_reflns_theta_min 1.58
_diffrn_standards_number 0
_exptl_absorpt_coefficient_mu 0.156
_exptl_absorpt_correction_T_max 0.9705
_exptl_absorpt_correction_T_min 0.9316
_exptl_absorpt_correction_type multi-scan
_exptl_absorpt_process_details 'Bruker SADABS, 1996'
_exptl_crystal_colour yellow
_exptl_crystal_density_diffrn 1.208
_exptl_crystal_density_meas ?
_exptl_crystal_description prism
_exptl_crystal_F_000 888
_exptl_crystal_size_max 0.34
_exptl_crystal_size_mid 0.3
_exptl_crystal_size_min 0.22
_refine_diff_density_max 0.337
_refine_diff_density_min -0.565
_refine_diff_density_rms 0.056
_refine_ls_extinction_coef 0.0027(6)
_refine_ls_extinction_expression Fc^*^=kFc[1+0.001xFc^2^\l^3^/sin(2\q)]^-1/4^
_refine_ls_extinction_method SHELXL
_refine_ls_goodness_of_fit_ref 1.076
_refine_ls_hydrogen_treatment constr
_refine_ls_matrix_type full
_refine_ls_number_parameters 569
_refine_ls_number_reflns 10191
_refine_ls_number_restraints 0
_refine_ls_restrained_S_all 1.076
_refine_ls_R_factor_all 0.0551
_refine_ls_R_factor_gt 0.0412
_refine_ls_shift/su_max 0.001
_refine_ls_shift/su_mean 0
_refine_ls_structure_factor_coef Fsqd
_refine_ls_weighting_details 'w=1/[\s^2^(Fo^2^)+(0.0514P)^2^+0.9837P] where P=(Fo^2^+2Fc^2^)/3'
_refine_ls_weighting_scheme calc
_refine_ls_wR_factor_gt 0.1033
_refine_ls_wR_factor_ref 0.1179
_reflns_number_gt 8214
_reflns_number_total 10191
_reflns_threshold_expression 'I > 2\s(I)'
_cod_data_source_file J-Mater-Chem-C-2016-4-9499.cif
_cod_data_source_block i15666
_cod_depositor_comments
;
The following automatic conversions were performed:

data item '_exptl_crystal_density_meas' value 'not measured' was
changed to '?' -- the value is perceived as not measured.

Automatic conversion script
Id: cif_fix_values 6909 2019-04-08 15:41:33Z antanas 
;
_cod_database_code 7235045

loop_
_symmetry_equiv_pos_as_xyz
'x, y, z'
'-x, -y, -z'

loop_
_atom_site_label
_atom_site_type_symbol
_atom_site_fract_x
_atom_site_fract_y
_atom_site_fract_z
_atom_site_U_iso_or_equiv
_atom_site_adp_type
_atom_site_occupancy
_atom_site_calc_flag
_atom_site_disorder_assembly
_atom_site_disorder_group
S1 S 0.95261(3) 0.88228(4) 0.01230(4) 0.03866(13) Uani 1 d . .
S2 S 0.49024(4) 0.86518(5) 0.60477(4) 0.04982(16) Uani 1 d . .
N1 N 0.70377(10) 0.78633(10) 0.13382(10) 0.0240(3) Uani 1 d . .
N2 N 0.22459(11) 0.87603(12) 0.65907(11) 0.0317(3) Uani 1 d . .
B1 B 0.33154(14) 0.54788(13) 0.26986(13) 0.0221(3) Uani 1 d . .
C1 C 0.54271(12) 0.78410(11) 0.27609(11) 0.0212(3) Uani 1 d . .
H1 H 0.5904 0.8325 0.2796 0.025 Uiso 1 calc . .
C2 C 0.58569(12) 0.74881(11) 0.20258(11) 0.0218(3) Uani 1 d . .
C3 C 0.51624(12) 0.68011(11) 0.19435(11) 0.0217(3) Uani 1 d . .
H3 H 0.5447 0.6616 0.1396 0.026 Uiso 1 calc . .
C4 C 0.40519(12) 0.63828(11) 0.26594(11) 0.0205(3) Uani 1 d . .
C5 C 0.36399(12) 0.67336(11) 0.34097(11) 0.0206(3) Uani 1 d . .
H5 H 0.2888 0.6449 0.3909 0.025 Uiso 1 calc . .
C6 C 0.42914(12) 0.74861(11) 0.34523(11) 0.0202(3) Uani 1 d . .
C7 C 0.72287(13) 0.87384(12) 0.03675(11) 0.0240(3) Uani 1 d . .
C8 C 0.63218(13) 0.91413(12) 0.00369(12) 0.0269(3) Uani 1 d . .
H8 H 0.5555 0.8801 0.0452 0.032 Uiso 1 calc . .
C9 C 0.65232(15) 1.00348(13) -0.08915(13) 0.0323(4) Uani 1 d . .
H9 H 0.5893 1.0312 -0.1096 0.039 Uiso 1 calc . .
C10 C 0.76401(16) 1.05253(13) -0.15225(13) 0.0363(4) Uani 1 d . .
H10 H 0.7779 1.1137 -0.2158 0.044 Uiso 1 calc . .
C11 C 0.85434(15) 1.01147(13) -0.12164(13) 0.0349(4) Uani 1 d . .
H11 H 0.9311 1.0435 -0.1655 0.042 Uiso 1 calc . .
C12 C 0.83518(13) 0.92429(13) -0.02801(12) 0.0288(4) Uani 1 d . .
C13 C 0.78354(13) 0.71471(13) 0.14651(12) 0.0272(3) Uani 1 d . .
C14 C 0.90049(14) 0.74903(15) 0.08580(13) 0.0333(4) Uani 1 d . .
C15 C 0.97856(16) 0.67865(18) 0.09200(16) 0.0444(5) Uani 1 d . .
H15 H 1.0565 0.7019 0.0469 0.053 Uiso 1 calc . .
C16 C 0.94408(18) 0.57566(18) 0.16278(18) 0.0495(5) Uani 1 d . .
H16 H 0.9975 0.5277 0.1661 0.059 Uiso 1 calc . .
C17 C 0.83146(18) 0.54266(16) 0.22873(17) 0.0445(5) Uani 1 d . .
H17 H 0.8084 0.4725 0.2806 0.053 Uiso 1 calc . .
C18 C 0.75107(15) 0.61112(14) 0.22022(14) 0.0337(4) Uani 1 d . .
H18 H 0.6732 0.5868 0.2652 0.04 Uiso 1 calc . .
C19 C 0.27803(12) 0.84650(12) 0.58147(12) 0.0239(3) Uani 1 d . .
C20 C 0.21218(13) 0.82009(13) 0.53401(12) 0.0270(3) Uani 1 d . .
H20 H 0.1318 0.8228 0.5547 0.032 Uiso 1 calc . .
C21 C 0.26138(13) 0.79001(12) 0.45749(12) 0.0245(3) Uani 1 d . .
H21 H 0.2139 0.7721 0.4272 0.029 Uiso 1 calc . .
C22 C 0.37872(12) 0.78549(11) 0.42392(11) 0.0203(3) Uani 1 d . .
C23 C 0.44493(12) 0.81318(11) 0.47044(11) 0.0214(3) Uani 1 d . .
H23 H 0.5257 0.8126 0.4478 0.026 Uiso 1 calc . .
C24 C 0.39633(12) 0.84146(12) 0.54853(12) 0.0228(3) Uani 1 d . .
C25 C 0.28123(12) 0.90090(12) 0.71436(12) 0.0231(3) Uani 1 d . .
C26 C 0.21795(13) 0.92822(12) 0.79080(12) 0.0254(3) Uani 1 d . .
H26 H 0.138 0.931 0.8032 0.03 Uiso 1 calc . .
C27 C 0.26939(13) 0.95129(12) 0.84883(12) 0.0266(3) Uani 1 d . .
H27 H 0.2247 0.9696 0.9005 0.032 Uiso 1 calc . .
C28 C 0.38521(14) 0.94775(13) 0.83183(12) 0.0284(3) Uani 1 d . .
H28 H 0.4208 0.963 0.8719 0.034 Uiso 1 calc . .
C29 C 0.44907(13) 0.92174(12) 0.75571(12) 0.0269(3) Uani 1 d . .
H29 H 0.5291 0.9199 0.7433 0.032 Uiso 1 calc . .
C30 C 0.39861(12) 0.89828(12) 0.69726(12) 0.0233(3) Uani 1 d . .
C31 C 0.10377(13) 0.88468(14) 0.68020(13) 0.0289(4) Uani 1 d . .
C32 C 0.02291(14) 0.79812(14) 0.75628(14) 0.0322(4) Uani 1 d . .
C33 C -0.09312(14) 0.80702(15) 0.77128(14) 0.0348(4) Uani 1 d . .
H33 H -0.1499 0.7491 0.8227 0.042 Uiso 1 calc . .
C34 C -0.12774(13) 0.89839(14) 0.71302(14) 0.0329(4) Uani 1 d . .
C35 C -0.04530(13) 0.98287(14) 0.64001(14) 0.0322(4) Uani 1 d . .
H35 H -0.0689 1.0459 0.6009 0.039 Uiso 1 calc . .
C36 C 0.07222(13) 0.97827(14) 0.62195(13) 0.0296(4) Uani 1 d . .
C37 C 0.06003(17) 0.69894(16) 0.81874(16) 0.0437(4) Uani 1 d . .
H37A H 0.1053 0.6714 0.7726 0.066 Uiso 1 calc . .
H37B H -0.0081 0.6482 0.8703 0.066 Uiso 1 calc . .
H37C H 0.1071 0.7124 0.8541 0.066 Uiso 1 calc . .
C38 C -0.25402(14) 0.90391(16) 0.72875(16) 0.0403(4) Uani 1 d . .
H38A H -0.2653 0.9766 0.6955 0.06 Uiso 1 calc . .
H38B H -0.2983 0.8728 0.8032 0.06 Uiso 1 calc . .
H38C H -0.2804 0.8659 0.6978 0.06 Uiso 1 calc . .
C39 C 0.16094(15) 1.07081(15) 0.54223(15) 0.0397(4) Uani 1 d . .
H39A H 0.2158 1.0521 0.4926 0.06 Uiso 1 calc . .
H39B H 0.202 1.0936 0.5765 0.06 Uiso 1 calc . .
H39C H 0.123 1.1273 0.5055 0.06 Uiso 1 calc . .
C40 C 0.26287(13) 0.45954(11) 0.38142(11) 0.0251(3) Uani 1 d . .
C41 C 0.14302(14) 0.43078(13) 0.41298(12) 0.0322(4) Uani 1 d . .
C42 C 0.08259(16) 0.35780(15) 0.51476(13) 0.0409(4) Uani 1 d . .
H42 H 0.0016 0.3405 0.5356 0.049 Uiso 1 calc . .
C43 C 0.13619(17) 0.31010(14) 0.58599(13) 0.0404(4) Uani 1 d . .
C44 C 0.25425(17) 0.33621(13) 0.55471(13) 0.0353(4) Uani 1 d . .
H44 H 0.2927 0.3026 0.6027 0.042 Uiso 1 calc . .
C45 C 0.31798(14) 0.41042(12) 0.45470(12) 0.0284(3) Uani 1 d . .
C46 C 0.07676(16) 0.47694(17) 0.33998(15) 0.0476(5) Uani 1 d . .
H46A H 0.098 0.4517 0.2877 0.071 Uiso 1 calc . .
H46B H 0.0952 0.5528 0.3056 0.071 Uiso 1 calc . .
H46C H -0.006 0.4564 0.3792 0.071 Uiso 1 calc . .
C47 C 0.0682(2) 0.23081(18) 0.69552(15) 0.0629(7) Uani 1 d . .
H47A H 0.0057 0.1904 0.6948 0.094 Uiso 1 calc . .
H47B H 0.0357 0.2664 0.7376 0.094 Uiso 1 calc . .
H47C H 0.1191 0.1842 0.7253 0.094 Uiso 1 calc . .
C48 C 0.44688(15) 0.43322(14) 0.42751(14) 0.0371(4) Uani 1 d . .
H48A H 0.4871 0.4301 0.3626 0.056 Uiso 1 calc . .
H48B H 0.4702 0.3816 0.4833 0.056 Uiso 1 calc . .
H48C H 0.4666 0.5027 0.4191 0.056 Uiso 1 calc . .
C49 C 0.32976(13) 0.54985(11) 0.16681(11) 0.0232(3) Uani 1 d . .
C50 C 0.30856(13) 0.63941(12) 0.08937(11) 0.0251(3) Uani 1 d . .
C51 C 0.30638(14) 0.64036(14) -0.00153(12) 0.0312(4) Uani 1 d . .
H51 H 0.2911 0.7011 -0.0523 0.037 Uiso 1 calc . .
C52 C 0.32591(15) 0.55490(15) -0.01995(14) 0.0355(4) Uani 1 d . .
C53 C 0.34724(15) 0.46736(14) 0.05564(14) 0.0364(4) Uani 1 d . .
H53 H 0.362 0.4086 0.0436 0.044 Uiso 1 calc . .
C54 C 0.34779(14) 0.46227(13) 0.14889(13) 0.0292(3) Uani 1 d . .
C55 C 0.28254(16) 0.73522(13) 0.10345(13) 0.0329(4) Uani 1 d . .
H55A H 0.3541 0.7735 0.0931 0.049 Uiso 1 calc . .
H55B H 0.2285 0.7148 0.1737 0.049 Uiso 1 calc . .
H55C H 0.2482 0.7796 0.0526 0.049 Uiso 1 calc . .
C56 C 0.3216(2) 0.5573(2) -0.11867(16) 0.0539(6) Uani 1 d . .
H56A H 0.3392 0.6293 -0.1733 0.081 Uiso 1 calc . .
H56B H 0.2444 0.5274 -0.1066 0.081 Uiso 1 calc . .
H56C H 0.3784 0.5168 -0.1403 0.081 Uiso 1 calc . .
C57 C 0.36836(19) 0.36232(14) 0.22767(15) 0.0427(5) Uani 1 d . .
H57A H 0.406 0.3212 0.1932 0.064 Uiso 1 calc . .
H57B H 0.2946 0.3228 0.281 0.064 Uiso 1 calc . .
H57C H 0.418 0.3779 0.26 0.064 Uiso 1 calc . .

loop_
_atom_site_aniso_label
_atom_site_aniso_U_11
_atom_site_aniso_U_22
_atom_site_aniso_U_33
_atom_site_aniso_U_23
_atom_site_aniso_U_13
_atom_site_aniso_U_12
S1 0.0191(2) 0.0581(3) 0.0363(2) -0.0254(2) -0.00038(17) -0.00684(18)
S2 0.0207(2) 0.1063(5) 0.0686(3) -0.0744(4) -0.0235(2) 0.0271(2)
N1 0.0193(6) 0.0270(7) 0.0234(6) -0.0142(5) -0.0005(5) -0.0001(5)
N2 0.0168(6) 0.0604(10) 0.0423(8) -0.0419(8) -0.0143(6) 0.0162(6)
B1 0.0215(8) 0.0211(8) 0.0231(8) -0.0108(7) -0.0055(6) 0.0028(6)
C1 0.0206(7) 0.0210(7) 0.0215(7) -0.0107(6) -0.0052(6) 0.0011(5)
C2 0.0197(7) 0.0223(7) 0.0187(7) -0.0088(6) -0.0013(6) 0.0001(6)
C3 0.0244(7) 0.0223(7) 0.0174(7) -0.0107(6) -0.0034(6) 0.0019(6)
C4 0.0237(7) 0.0195(7) 0.0165(7) -0.0077(6) -0.0055(6) 0.0015(5)
C5 0.0197(7) 0.0210(7) 0.0173(7) -0.0079(6) -0.0029(5) 0.0006(5)
C6 0.0221(7) 0.0206(7) 0.0174(7) -0.0093(6) -0.0054(6) 0.0031(5)
C7 0.0223(7) 0.0257(8) 0.0232(7) -0.0165(6) 0.0013(6) -0.0028(6)
C8 0.0225(7) 0.0265(8) 0.0277(8) -0.0154(7) 0.0013(6) -0.0023(6)
C9 0.0350(9) 0.0279(8) 0.0319(9) -0.0155(7) -0.0060(7) 0.0030(7)
C10 0.0449(10) 0.0271(8) 0.0261(8) -0.0112(7) 0.0005(7) -0.0057(7)
C11 0.0300(9) 0.0372(9) 0.0276(8) -0.0175(8) 0.0070(7) -0.0114(7)
C12 0.0226(8) 0.0360(9) 0.0274(8) -0.0212(7) 0.0021(6) -0.0048(6)
C13 0.0246(8) 0.0371(9) 0.0309(8) -0.0246(7) -0.0104(6) 0.0060(6)
C14 0.0247(8) 0.0521(11) 0.0349(9) -0.0301(8) -0.0101(7) 0.0070(7)
C15 0.0282(9) 0.0749(15) 0.0554(12) -0.0475(12) -0.0204(9) 0.0193(9)
C16 0.0472(12) 0.0681(14) 0.0711(14) -0.0507(13) -0.0411(11) 0.0335(11)
C17 0.0539(12) 0.0439(11) 0.0600(13) -0.0324(10) -0.0379(10) 0.0199(9)
C18 0.0355(9) 0.0366(9) 0.0410(10) -0.0233(8) -0.0202(8) 0.0080(7)
C19 0.0201(7) 0.0340(8) 0.0274(8) -0.0213(7) -0.0100(6) 0.0096(6)
C20 0.0182(7) 0.0418(9) 0.0335(8) -0.0263(8) -0.0116(6) 0.0113(6)
C21 0.0216(7) 0.0329(8) 0.0276(8) -0.0192(7) -0.0114(6) 0.0067(6)
C22 0.0217(7) 0.0204(7) 0.0179(7) -0.0096(6) -0.0043(6) 0.0031(5)
C23 0.0169(7) 0.0240(7) 0.0243(7) -0.0135(6) -0.0046(6) 0.0040(5)
C24 0.0186(7) 0.0304(8) 0.0277(8) -0.0191(7) -0.0101(6) 0.0073(6)
C25 0.0195(7) 0.0302(8) 0.0266(8) -0.0181(7) -0.0092(6) 0.0058(6)
C26 0.0205(7) 0.0331(8) 0.0286(8) -0.0199(7) -0.0075(6) 0.0044(6)
C27 0.0275(8) 0.0310(8) 0.0253(8) -0.0183(7) -0.0060(6) 0.0014(6)
C28 0.0301(8) 0.0344(9) 0.0289(8) -0.0193(7) -0.0135(7) 0.0022(7)
C29 0.0206(7) 0.0340(8) 0.0335(8) -0.0193(7) -0.0128(6) 0.0052(6)
C30 0.0199(7) 0.0306(8) 0.0264(8) -0.0182(7) -0.0094(6) 0.0076(6)
C31 0.0175(7) 0.0505(10) 0.0391(9) -0.0367(8) -0.0119(7) 0.0126(7)
C32 0.0271(8) 0.0457(10) 0.0414(9) -0.0337(8) -0.0139(7) 0.0130(7)
C33 0.0230(8) 0.0462(10) 0.0460(10) -0.0336(9) -0.0072(7) 0.0045(7)
C34 0.0190(7) 0.0486(10) 0.0509(10) -0.0399(9) -0.0119(7) 0.0113(7)
C35 0.0217(8) 0.0454(10) 0.0476(10) -0.0349(9) -0.0151(7) 0.0133(7)
C36 0.0202(7) 0.0457(10) 0.0389(9) -0.0327(8) -0.0109(7) 0.0092(7)
C37 0.0399(10) 0.0509(12) 0.0501(11) -0.0303(10) -0.0175(9) 0.0152(9)
C38 0.0191(8) 0.0527(11) 0.0655(13) -0.0423(10) -0.0129(8) 0.0097(7)
C39 0.0259(8) 0.0506(11) 0.0495(11) -0.0306(9) -0.0103(8) 0.0060(8)
C40 0.0292(8) 0.0221(7) 0.0217(7) -0.0096(6) -0.0060(6) -0.0031(6)
C41 0.0306(8) 0.0336(9) 0.0252(8) -0.0101(7) -0.0052(7) -0.0061(7)
C42 0.0364(10) 0.0454(11) 0.0286(9) -0.0132(8) -0.0003(7) -0.0150(8)
C43 0.0547(12) 0.0328(9) 0.0214(8) -0.0080(7) -0.0031(8) -0.0141(8)
C44 0.0541(11) 0.0249(8) 0.0240(8) -0.0073(7) -0.0150(8) -0.0031(7)
C45 0.0378(9) 0.0213(7) 0.0248(8) -0.0096(6) -0.0105(7) -0.0009(6)
C46 0.0275(9) 0.0639(13) 0.0346(10) -0.0095(9) -0.0080(8) -0.0071(9)
C47 0.0775(16) 0.0565(14) 0.0250(10) -0.0020(9) -0.0033(10) -0.0283(12)
C48 0.0407(10) 0.0326(9) 0.0365(9) -0.0093(8) -0.0210(8) 0.0044(7)
C49 0.0233(7) 0.0232(7) 0.0218(7) -0.0112(6) -0.0045(6) -0.0021(6)
C50 0.0257(8) 0.0269(8) 0.0216(7) -0.0114(6) -0.0060(6) -0.0005(6)
C51 0.0314(9) 0.0387(9) 0.0251(8) -0.0150(7) -0.0111(7) 0.0036(7)
C52 0.0346(9) 0.0515(11) 0.0333(9) -0.0289(9) -0.0139(7) 0.0077(8)
C53 0.0402(10) 0.0412(10) 0.0429(10) -0.0317(9) -0.0152(8) 0.0084(8)
C54 0.0310(8) 0.0282(8) 0.0320(8) -0.0175(7) -0.0097(7) 0.0015(6)
C55 0.0456(10) 0.0276(8) 0.0285(8) -0.0123(7) -0.0173(8) 0.0074(7)
C56 0.0649(14) 0.0782(16) 0.0467(12) -0.0463(12) -0.0289(11) 0.0217(12)
C57 0.0632(13) 0.0278(9) 0.0450(11) -0.0215(8) -0.0216(10) 0.0114(8)

loop_
_atom_type_symbol
_atom_type_description
_atom_type_scat_dispersion_real
_atom_type_scat_dispersion_imag
_atom_type_scat_source
S S 0.1246 0.1234 'International Tables Vol C Tables 4.2.6.8 and 6.1.1.4'
N N 0.0061 0.0033 'International Tables Vol C Tables 4.2.6.8 and 6.1.1.4'
B B 0.0013 0.0007 'International Tables Vol C Tables 4.2.6.8 and 6.1.1.4'
C C 0.0033 0.0016 'International Tables Vol C Tables 4.2.6.8 and 6.1.1.4'
H H 0 0 'International Tables Vol C Tables 4.2.6.8 and 6.1.1.4'

loop_
_geom_angle_atom_site_label_1
_geom_angle_atom_site_label_2
_geom_angle_atom_site_label_3
_geom_angle
_geom_angle_site_symmetry_1
_geom_angle_site_symmetry_3
C12 S1 C14 98.88(8) . .
C30 S2 C24 102.36(7) . .
C7 N1 C13 120.70(12) . .
C7 N1 C2 116.73(12) . .
C13 N1 C2 117.61(12) . .
C19 N2 C25 124.63(12) . .
C19 N2 C31 116.99(12) . .
C25 N2 C31 118.35(12) . .
C49 B1 C4 120.14(13) . .
C49 B1 C40 124.33(13) . .
C4 B1 C40 115.54(13) . .
C2 C1 C6 120.19(13) . .
C2 C1 H1 119.9 . .
C6 C1 H1 119.9 . .
C1 C2 C3 120.79(13) . .
C1 C2 N1 118.33(13) . .
C3 C2 N1 120.88(12) . .
C2 C3 C4 120.42(13) . .
C2 C3 H3 119.8 . .
C4 C3 H3 119.8 . .
C3 C4 C5 117.77(13) . .
C3 C4 B1 121.82(13) . .
C5 C4 B1 120.19(12) . .
C6 C5 C4 122.53(13) . .
C6 C5 H5 118.7 . .
C4 C5 H5 118.7 . .
C5 C6 C1 117.96(13) . .
C5 C6 C22 119.85(12) . .
C1 C6 C22 122.14(13) . .
C8 C7 C12 118.02(15) . .
C8 C7 N1 121.75(13) . .
C12 C7 N1 120.21(15) . .
C9 C8 C7 120.85(14) . .
C9 C8 H8 119.6 . .
C7 C8 H8 119.6 . .
C10 C9 C8 120.36(17) . .
C10 C9 H9 119.8 . .
C8 C9 H9 119.8 . .
C11 C10 C9 119.15(16) . .
C11 C10 H10 120.4 . .
C9 C10 H10 120.4 . .
C10 C11 C12 121.00(15) . .
C10 C11 H11 119.5 . .
C12 C11 H11 119.5 . .
C11 C12 C7 120.57(16) . .
C11 C12 S1 118.96(12) . .
C7 C12 S1 120.35(13) . .
C18 C13 C14 117.96(16) . .
C18 C13 N1 122.35(14) . .
C14 C13 N1 119.65(15) . .
C15 C14 C13 120.40(18) . .
C15 C14 S1 118.93(14) . .
C13 C14 S1 120.29(13) . .
C16 C15 C14 120.59(18) . .
C16 C15 H15 119.7 . .
C14 C15 H15 119.7 . .
C15 C16 C17 119.42(18) . .
C15 C16 H16 120.3 . .
C17 C16 H16 120.3 . .
C16 C17 C18 120.6(2) . .
C16 C17 H17 119.7 . .
C18 C17 H17 119.7 . .
C13 C18 C17 120.64(18) . .
C13 C18 H18 119.7 . .
C17 C18 H18 119.7 . .
C20 C19 N2 119.63(13) . .
C20 C19 C24 117.41(13) . .
N2 C19 C24 122.96(13) . .
C21 C20 C19 121.50(14) . .
C21 C20 H20 119.3 . .
C19 C20 H20 119.3 . .
C20 C21 C22 121.44(13) . .
C20 C21 H21 119.3 . .
C22 C21 H21 119.3 . .
C21 C22 C23 117.10(13) . .
C21 C22 C6 120.72(13) . .
C23 C22 C6 122.13(13) . .
C24 C23 C22 121.99(13) . .
C24 C23 H23 119 . .
C22 C23 H23 119 . .
C23 C24 C19 120.54(13) . .
C23 C24 S2 116.09(11) . .
C19 C24 S2 123.33(11) . .
C30 C25 C26 118.09(13) . .
C30 C25 N2 122.75(13) . .
C26 C25 N2 119.15(13) . .
C27 C26 C25 121.30(14) . .
C27 C26 H26 119.3 . .
C25 C26 H26 119.3 . .
C28 C27 C26 120.13(14) . .
C28 C27 H27 119.9 . .
C26 C27 H27 119.9 . .
C27 C28 C29 119.14(14) . .
C27 C28 H28 120.4 . .
C29 C28 H28 120.4 . .
C28 C29 C30 121.29(14) . .
C28 C29 H29 119.4 . .
C30 C29 H29 119.4 . .
C29 C30 C25 120.03(13) . .
C29 C30 S2 116.06(11) . .
C25 C30 S2 123.90(11) . .
C36 C31 C32 122.40(14) . .
C36 C31 N2 118.74(15) . .
C32 C31 N2 118.84(16) . .
C33 C32 C31 117.61(16) . .
C33 C32 C37 121.45(17) . .
C31 C32 C37 120.94(15) . .
C34 C33 C32 121.60(17) . .
C34 C33 H33 119.2 . .
C32 C33 H33 119.2 . .
C35 C34 C33 119.03(15) . .
C35 C34 C38 120.86(17) . .
C33 C34 C38 120.10(16) . .
C34 C35 C36 121.72(17) . .
C34 C35 H35 119.1 . .
C36 C35 H35 119.1 . .
C31 C36 C35 117.61(16) . .
C31 C36 C39 121.27(14) . .
C35 C36 C39 121.12(16) . .
C32 C37 H37A 109.5 . .
C32 C37 H37B 109.5 . .
H37A C37 H37B 109.5 . .
C32 C37 H37C 109.5 . .
H37A C37 H37C 109.5 . .
H37B C37 H37C 109.5 . .
C34 C38 H38A 109.5 . .
C34 C38 H38B 109.5 . .
H38A C38 H38B 109.5 . .
C34 C38 H38C 109.5 . .
H38A C38 H38C 109.5 . .
H38B C38 H38C 109.5 . .
C36 C39 H39A 109.5 . .
C36 C39 H39B 109.5 . .
H39A C39 H39B 109.5 . .
C36 C39 H39C 109.5 . .
H39A C39 H39C 109.5 . .
H39B C39 H39C 109.5 . .
C41 C40 C45 118.05(14) . .
C41 C40 B1 120.79(14) . .
C45 C40 B1 121.07(14) . .
C42 C41 C40 119.70(16) . .
C42 C41 C46 118.19(16) . .
C40 C41 C46 122.10(14) . .
C43 C42 C41 122.21(17) . .
C43 C42 H42 118.9 . .
C41 C42 H42 118.9 . .
C42 C43 C44 118.31(15) . .
C42 C43 C47 120.84(19) . .
C44 C43 C47 120.85(19) . .
C43 C44 C45 121.64(17) . .
C43 C44 H44 119.2 . .
C45 C44 H44 119.2 . .
C44 C45 C40 120.05(15) . .
C44 C45 C48 117.79(15) . .
C40 C45 C48 122.14(14) . .
C41 C46 H46A 109.5 . .
C41 C46 H46B 109.5 . .
H46A C46 H46B 109.5 . .
C41 C46 H46C 109.5 . .
H46A C46 H46C 109.5 . .
H46B C46 H46C 109.5 . .
C43 C47 H47A 109.5 . .
C43 C47 H47B 109.5 . .
H47A C47 H47B 109.5 . .
C43 C47 H47C 109.5 . .
H47A C47 H47C 109.5 . .
H47B C47 H47C 109.5 . .
C45 C48 H48A 109.5 . .
C45 C48 H48B 109.5 . .
H48A C48 H48B 109.5 . .
C45 C48 H48C 109.5 . .
H48A C48 H48C 109.5 . .
H48B C48 H48C 109.5 . .
C54 C49 C50 117.94(14) . .
C54 C49 B1 121.25(14) . .
C50 C49 B1 120.80(13) . .
C51 C50 C49 120.48(15) . .
C51 C50 C55 117.52(15) . .
C49 C50 C55 121.95(13) . .
C52 C51 C50 121.63(16) . .
C52 C51 H51 119.2 . .
C50 C51 H51 119.2 . .
C53 C52 C51 117.90(15) . .
C53 C52 C56 121.44(17) . .
C51 C52 C56 120.65(18) . .
C52 C53 C54 122.36(16) . .
C52 C53 H53 118.8 . .
C54 C53 H53 118.8 . .
C53 C54 C49 119.65(16) . .
C53 C54 C57 118.36(15) . .
C49 C54 C57 121.98(15) . .
C50 C55 H55A 109.5 . .
C50 C55 H55B 109.5 . .
H55A C55 H55B 109.5 . .
C50 C55 H55C 109.5 . .
H55A C55 H55C 109.5 . .
H55B C55 H55C 109.5 . .
C52 C56 H56A 109.5 . .
C52 C56 H56B 109.5 . .
H56A C56 H56B 109.5 . .
C52 C56 H56C 109.5 . .
H56A C56 H56C 109.5 . .
H56B C56 H56C 109.5 . .
C54 C57 H57A 109.5 . .
C54 C57 H57B 109.5 . .
H57A C57 H57B 109.5 . .
C54 C57 H57C 109.5 . .
H57A C57 H57C 109.5 . .
H57B C57 H57C 109.5 . .

loop_
_geom_bond_atom_site_label_1
_geom_bond_atom_site_label_2
_geom_bond_distance
_geom_bond_site_symmetry_2
S1 C12 1.7530(18) .
S1 C14 1.7542(19) .
S2 C30 1.7550(15) .
S2 C24 1.7586(15) .
N1 C7 1.416(2) .
N1 C13 1.418(2) .
N1 C2 1.4436(18) .
N2 C19 1.4019(18) .
N2 C25 1.4044(19) .
N2 C31 1.4424(18) .
B1 C49 1.567(2) .
B1 C4 1.570(2) .
B1 C40 1.571(2) .
C1 C2 1.386(2) .
C1 C6 1.4001(19) .
C1 H1 0.95 .
C2 C3 1.391(2) .
C3 C4 1.3940(19) .
C3 H3 0.95 .
C4 C5 1.4011(19) .
C5 C6 1.397(2) .
C5 H5 0.95 .
C6 C22 1.4823(19) .
C7 C8 1.392(2) .
C7 C12 1.403(2) .
C8 C9 1.389(2) .
C8 H8 0.95 .
C9 C10 1.388(2) .
C9 H9 0.95 .
C10 C11 1.375(3) .
C10 H10 0.95 .
C11 C12 1.382(2) .
C11 H11 0.95 .
C13 C18 1.390(2) .
C13 C14 1.403(2) .
C14 C15 1.390(3) .
C15 C16 1.375(3) .
C15 H15 0.95 .
C16 C17 1.376(3) .
C16 H16 0.95 .
C17 C18 1.391(3) .
C17 H17 0.95 .
C18 H18 0.95 .
C19 C20 1.397(2) .
C19 C24 1.402(2) .
C20 C21 1.384(2) .
C20 H20 0.95 .
C21 C22 1.390(2) .
C21 H21 0.95 .
C22 C23 1.398(2) .
C23 C24 1.385(2) .
C23 H23 0.95 .
C25 C30 1.395(2) .
C25 C26 1.397(2) .
C26 C27 1.384(2) .
C26 H26 0.95 .
C27 C28 1.378(2) .
C27 H27 0.95 .
C28 C29 1.383(2) .
C28 H28 0.95 .
C29 C30 1.385(2) .
C29 H29 0.95 .
C31 C36 1.391(2) .
C31 C32 1.395(2) .
C32 C33 1.394(2) .
C32 C37 1.499(3) .
C33 C34 1.387(3) .
C33 H33 0.95 .
C34 C35 1.378(2) .
C34 C38 1.510(2) .
C35 C36 1.398(2) .
C35 H35 0.95 .
C36 C39 1.499(2) .
C37 H37A 0.98 .
C37 H37B 0.98 .
C37 H37C 0.98 .
C38 H38A 0.98 .
C38 H38B 0.98 .
C38 H38C 0.98 .
C39 H39A 0.98 .
C39 H39B 0.98 .
C39 H39C 0.98 .
C40 C41 1.411(2) .
C40 C45 1.413(2) .
C41 C42 1.394(2) .
C41 C46 1.507(3) .
C42 C43 1.373(3) .
C42 H42 0.95 .
C43 C44 1.385(3) .
C43 C47 1.510(2) .
C44 C45 1.391(2) .
C44 H44 0.95 .
C45 C48 1.516(2) .
C46 H46A 0.98 .
C46 H46B 0.98 .
C46 H46C 0.98 .
C47 H47A 0.98 .
C47 H47B 0.98 .
C47 H47C 0.98 .
C48 H48A 0.98 .
C48 H48B 0.98 .
C48 H48C 0.98 .
C49 C54 1.411(2) .
C49 C50 1.413(2) .
C50 C51 1.390(2) .
C50 C55 1.510(2) .
C51 C52 1.386(2) .
C51 H51 0.95 .
C52 C53 1.384(3) .
C52 C56 1.509(2) .
C53 C54 1.394(2) .
C53 H53 0.95 .
C54 C57 1.507(2) .
C55 H55A 0.98 .
C55 H55B 0.98 .
C55 H55C 0.98 .
C56 H56A 0.98 .
C56 H56B 0.98 .
C56 H56C 0.98 .
C57 H57A 0.98 .
C57 H57B 0.98 .
C57 H57C 0.98 .
